data_7226116
loop_
_publ_author_name
'P., Sasikumar'
'B., Prabha'
'T. R., Reshmitha'
'Veluthoor, Sheeba'
'A. K., Pradeep'
'K. R., Rohit'
'P, Dhanya B'
'V. V., Sivan'
'M. M., Jithin'
'N., Anil Kumar'
'I.G., SHIBI'
'P, Nisha'
'K. V., Radhakrishnan'

_publ_section_title
;
 Comparison of antidiabetic potential of (+) and (-)-Hopeaphenol, a pair
 of enantiomers isolated from Ampelocissus indica (L.) and Vateria indica
 Linn, with respect to inhibition of digestive enzymes and induction of
 glucose uptake in L6 myotubes
;
_journal_name_full 'RSC Adv.'
_journal_paper_doi 10.1039/C6RA14334B
_journal_year 2016
_chemical_formula_moiety 'C56 H42 O12'
_chemical_formula_sum 'C56 H42 O12'
_chemical_formula_weight 906.89
_chemical_name_systematic
;
 ?
;
_space_group_crystal_system orthorhombic
_space_group_IT_number 19
_space_group_name_Hall 'P 2ac 2ab'
_space_group_name_H-M_alt 'P 21 21 21'
_symmetry_space_group_name_Hall 'P 2ac 2ab'
_symmetry_space_group_name_H-M 'P 21 21 21'
_atom_sites_solution_hydrogens geom
_audit_block_doi 10.5517/cc13r6hk
_audit_creation_method SHELXL-2014
_audit_update_record
;
2015-04-22 deposited with the CCDC.
2016-07-26 downloaded from the CCDC.
;
_cell_angle_alpha 90
_cell_angle_beta 90
_cell_angle_gamma 90
_cell_formula_units_Z 4
_cell_length_a 11.2283(4)
_cell_length_b 20.8486(7)
_cell_length_c 24.0242(9)
_cell_measurement_reflns_used 3616
_cell_measurement_temperature 296(2)
_cell_measurement_theta_max 20.86
_cell_measurement_theta_min 2.23
_cell_volume 5623.9(3)
_computing_cell_refinement 'Bruker SAINT'
_computing_data_collection 'Bruker APEX2'
_computing_data_reduction 'Bruker SAINT'
_computing_molecular_graphics 'Bruker SHELXTL'
_computing_publication_material 'Bruker SHELXTL'
_computing_structure_refinement 'SHELXL-2014 (Sheldrick, 2014)'
_computing_structure_solution 'SHELXL-2014 (Sheldrick, 2013)'
_diffrn_ambient_temperature 296(2)
_diffrn_detector_area_resol_mean 0
_diffrn_measured_fraction_theta_full 0.972
_diffrn_measured_fraction_theta_max 0.999
_diffrn_measurement_device_type 'Bruker APEX-II CCD'
_diffrn_measurement_method '\f and \w scans'
_diffrn_radiation_type MoK\a
_diffrn_radiation_wavelength 0.71073
_diffrn_reflns_av_R_equivalents 0.0654
_diffrn_reflns_av_unetI/netI 0.1198
_diffrn_reflns_Laue_measured_fraction_full 0.972
_diffrn_reflns_Laue_measured_fraction_max 0.999
_diffrn_reflns_limit_h_max 11
_diffrn_reflns_limit_h_min -13
_diffrn_reflns_limit_k_max 24
_diffrn_reflns_limit_k_min -24
_diffrn_reflns_limit_l_max 17
_diffrn_reflns_limit_l_min -28
_diffrn_reflns_number 25176
_diffrn_reflns_point_group_measured_fraction_full 0.948
_diffrn_reflns_point_group_measured_fraction_max 0.976
_diffrn_reflns_theta_full 25.242
_diffrn_reflns_theta_max 24.999
_diffrn_reflns_theta_min 1.293
_diffrn_source 'sealed tube'
_exptl_absorpt_coefficient_mu 0.075
_exptl_absorpt_correction_T_max 0.9888
_exptl_absorpt_correction_T_min 0.9814
_exptl_absorpt_correction_type multi-scan
_exptl_absorpt_process_details sadabs
_exptl_crystal_colour brown
_exptl_crystal_density_diffrn 1.071
_exptl_crystal_density_meas 1.070
_exptl_crystal_density_method not-measured
_exptl_crystal_description block
_exptl_crystal_F_000 1896
_exptl_crystal_size_max 0.250
_exptl_crystal_size_mid 0.150
_exptl_crystal_size_min 0.150
_exptl_transmission_factor_max 0.989
_exptl_transmission_factor_min 0.986
_refine_diff_density_max 0.329
_refine_diff_density_min -0.323
_refine_diff_density_rms 0.083
_refine_ls_abs_structure_details
;
 Flack x determined using 1780 quotients [(I+)-(I-)]/[(I+)+(I-)]
 (Parsons, Flack and Wagner, Acta Cryst. B69 (2013) 249-259).
;
_refine_ls_abs_structure_Flack 0.1(6)
_refine_ls_extinction_method none
_refine_ls_goodness_of_fit_ref 1.011
_refine_ls_hydrogen_treatment mixed
_refine_ls_matrix_type full
_refine_ls_number_parameters 624
_refine_ls_number_reflns 9670
_refine_ls_number_restraints 0
_refine_ls_restrained_S_all 1.011
_refine_ls_R_factor_all 0.1359
_refine_ls_R_factor_gt 0.0698
_refine_ls_shift/su_max 0.001
_refine_ls_shift/su_mean 0.000
_refine_ls_structure_factor_coef Fsqd
_refine_ls_weighting_details 'w=1/[\s^2^(Fo^2^)+(0.1070P)^2^] where P=(Fo^2^+2Fc^2^)/3'
_refine_ls_weighting_scheme calc
_refine_ls_wR_factor_gt 0.1609
_refine_ls_wR_factor_ref 0.2040
_reflns_Friedel_coverage 0.760
_reflns_Friedel_fraction_full 0.918
_reflns_Friedel_fraction_max 0.946
_reflns_number_gt 5440
_reflns_number_total 9670
_reflns_threshold_expression 'I > 2\s(I)'
_cod_data_source_file c6ra14334b2.cif
_cod_data_source_block shelx
_cod_database_code 7226116
_shelx_space_group_comment
;
The symmetry employed for this shelxl refinement is uniquely defined
by the following loop, which should always be used as a source of
symmetry information in preference to the above space-group names.
They are only intended as comments.
;
_shelx_estimated_absorpt_t_min 0.981
_shelx_estimated_absorpt_t_max 0.989
_shelxl_version_number 2014-3

loop_
_space_group_symop_operation_xyz
'x, y, z'
'x+1/2, -y+1/2, -z'
'-x, y+1/2, -z+1/2'
'-x+1/2, -y, z+1/2'

loop_
_atom_site_label
_atom_site_type_symbol
_atom_site_fract_x
_atom_site_fract_y
_atom_site_fract_z
_atom_site_U_iso_or_equiv
_atom_site_adp_type
_atom_site_occupancy
_atom_site_site_symmetry_order
_atom_site_calc_flag
_atom_site_refinement_flags_posn
_atom_site_refinement_flags_adp
C1 C 0.4612(6) 0.7655(3) 0.2616(3) 0.0291(16) Uani 1 1 d . .
H1 H 0.5308 0.7431 0.2465 0.035 Uiso 1 1 calc R U
C2 C 0.4419(6) 0.7376(3) 0.3212(3) 0.0276(16) Uani 1 1 d . .
H2 H 0.4284 0.6916 0.3156 0.033 Uiso 1 1 calc R U
C3 C 0.3293(6) 0.7620(3) 0.3471(3) 0.0319(17) Uani 1 1 d . .
C4 C 0.3159(6) 0.8251(3) 0.3681(3) 0.0331(17) Uani 1 1 d . .
C5 C 0.4224(6) 0.8701(3) 0.3615(3) 0.0265(15) Uani 1 1 d . .
H5 H 0.4875 0.8520 0.3836 0.032 Uiso 1 1 calc R U
C6 C 0.4694(6) 0.8787(3) 0.3031(3) 0.0319(17) Uani 1 1 d . .
C7 C 0.4924(6) 0.8364(3) 0.2598(3) 0.0303(16) Uani 1 1 d . .
C8 C 0.2302(7) 0.7216(4) 0.3535(3) 0.043(2) Uani 1 1 d . .
C9 C 0.1237(7) 0.7423(4) 0.3776(3) 0.046(2) Uani 1 1 d . .
H9 H 0.0588 0.7148 0.3806 0.056 Uiso 1 1 calc R U
C10 C 0.1172(6) 0.8044(4) 0.3968(3) 0.043(2) Uani 1 1 d . .
C11 C 0.2117(7) 0.8455(4) 0.3928(3) 0.0386(19) Uani 1 1 d . .
H11 H 0.2057 0.8870 0.4068 0.046 Uiso 1 1 calc R U
C12 C 0.4069(7) 0.9396(3) 0.3805(3) 0.0351(18) Uani 1 1 d . .
H12 H 0.3241 0.9522 0.3737 0.042 Uiso 1 1 calc R U
C13 C 0.4363(7) 0.9545(3) 0.4407(3) 0.0398(19) Uani 1 1 d . .
C14 C 0.4654(7) 1.0164(4) 0.4577(3) 0.049(2) Uani 1 1 d . .
H14 H 0.4650 1.0494 0.4317 0.058 Uiso 1 1 calc R U
C15 C 0.4948(9) 1.0300(4) 0.5124(4) 0.064(3) Uani 1 1 d . .
H15 H 0.5184 1.0711 0.5228 0.077 Uiso 1 1 calc R U
C16 C 0.4885(8) 0.9821(4) 0.5507(4) 0.052(2) Uani 1 1 d . .
C17 C 0.4595(10) 0.9219(4) 0.5362(4) 0.069(3) Uani 1 1 d . .
H17 H 0.4572 0.8899 0.5632 0.083 Uiso 1 1 calc R U
C18 C 0.4331(8) 0.9073(4) 0.4818(3) 0.054(2) Uani 1 1 d . .
H18 H 0.4128 0.8655 0.4722 0.065 Uiso 1 1 calc R U
C19 C 0.5056(7) 0.9440(3) 0.2977(3) 0.045(2) Uani 1 1 d . .
C20 C 0.5608(7) 0.9682(3) 0.2498(3) 0.047(2) Uani 1 1 d . .
H20 H 0.5809 1.0114 0.2465 0.057 Uiso 1 1 calc R U
C21 C 0.5834(7) 0.9259(3) 0.2089(3) 0.042(2) Uani 1 1 d . .
C22 C 0.5502(6) 0.8605(3) 0.2119(3) 0.0376(18) Uani 1 1 d . .
H22 H 0.5665 0.8333 0.1822 0.045 Uiso 1 1 calc R U
C23 C 0.5515(6) 0.7416(3) 0.3595(3) 0.0308(17) Uani 1 1 d . .
C24 C 0.6636(6) 0.7577(4) 0.3410(3) 0.045(2) Uani 1 1 d . .
H24 H 0.6758 0.7667 0.3036 0.054 Uiso 1 1 calc R U
C25 C 0.7555(7) 0.7604(4) 0.3767(4) 0.056(2) Uani 1 1 d . .
H25 H 0.8300 0.7719 0.3631 0.067 Uiso 1 1 calc R U
C26 C 0.7441(7) 0.7470(4) 0.4326(3) 0.052(2) Uani 1 1 d . .
C27 C 0.6336(8) 0.7307(5) 0.4517(4) 0.071(3) Uani 1 1 d . .
H27 H 0.6218 0.7228 0.4893 0.086 Uiso 1 1 calc R U
C28 C 0.5394(7) 0.7260(4) 0.4148(3) 0.050(2) Uani 1 1 d . .
H28 H 0.4659 0.7119 0.4278 0.060 Uiso 1 1 calc R U
C29 C 0.3533(6) 0.7454(3) 0.2232(3) 0.0274(16) Uani 1 1 d . .
H29 H 0.2840 0.7429 0.2479 0.033 Uiso 1 1 calc R U
C30 C 0.3204(6) 0.7937(3) 0.1785(3) 0.0349(18) Uani 1 1 d . .
C31 C 0.3437(6) 0.7864(3) 0.1228(3) 0.0298(16) Uani 1 1 d . .
C32 C 0.3963(6) 0.7313(3) 0.0881(3) 0.0267(16) Uani 1 1 d . .
H32 H 0.3321 0.7002 0.0821 0.032 Uiso 1 1 calc R U
C33 C 0.4994(6) 0.6948(3) 0.1142(3) 0.0228(15) Uani 1 1 d . .
C34 C 0.4872(6) 0.6701(3) 0.1672(3) 0.0289(16) Uani 1 1 d . .
C35 C 0.3740(6) 0.6759(3) 0.2018(3) 0.0275(16) Uani 1 1 d . .
H35 H 0.3883 0.6501 0.2352 0.033 Uiso 1 1 calc R U
C36 C 0.5848(6) 0.6355(3) 0.1895(3) 0.0272(16) Uani 1 1 d . .
C37 C 0.6856(6) 0.6254(3) 0.1598(3) 0.0358(18) Uani 1 1 d . .
H37 H 0.7491 0.6034 0.1758 0.043 Uiso 1 1 calc R U
C38 C 0.6941(6) 0.6482(3) 0.1049(3) 0.0358(18) Uani 1 1 d . .
C39 C 0.6029(6) 0.6845(3) 0.0834(3) 0.0320(17) Uani 1 1 d . .
H39 H 0.6102 0.7022 0.0481 0.038 Uiso 1 1 calc R U
C40 C 0.4183(7) 0.7637(3) 0.0332(3) 0.0350(18) Uani 1 1 d . .
H40 H 0.4994 0.7810 0.0331 0.042 Uiso 1 1 calc R U
C41 C 0.4018(7) 0.7235(4) -0.0184(3) 0.042(2) Uani 1 1 d . .
C42 C 0.4818(7) 0.7252(4) -0.0623(3) 0.052(2) Uani 1 1 d . .
H42 H 0.5502 0.7500 -0.0589 0.063 Uiso 1 1 calc R U
C43 C 0.4643(8) 0.6930(5) -0.1083(4) 0.058(2) Uani 1 1 d . .
H43 H 0.5190 0.6966 -0.1372 0.070 Uiso 1 1 calc R U
C44 C 0.3673(9) 0.6544(4) -0.1147(4) 0.055(2) Uani 1 1 d . .
C45 C 0.2871(8) 0.6499(4) -0.0737(4) 0.055(2) Uani 1 1 d . .
H45 H 0.2216 0.6229 -0.0776 0.066 Uiso 1 1 calc R U
C46 C 0.3015(7) 0.6855(4) -0.0254(3) 0.048(2) Uani 1 1 d . .
H46 H 0.2439 0.6838 0.0024 0.058 Uiso 1 1 calc R U
C47 C 0.3050(7) 0.8326(3) 0.0858(3) 0.040(2) Uani 1 1 d . .
C48 C 0.2458(9) 0.8867(4) 0.0996(4) 0.061(3) Uani 1 1 d . .
H48 H 0.2244 0.9176 0.0735 0.073 Uiso 1 1 calc R U
C49 C 0.2192(8) 0.8924(4) 0.1561(4) 0.052(2) Uani 1 1 d . .
C50 C 0.2563(7) 0.8491(4) 0.1948(3) 0.046(2) Uani 1 1 d . .
H50 H 0.2395 0.8559 0.2323 0.056 Uiso 1 1 calc R U
C51 C 0.2649(6) 0.6460(3) 0.1740(3) 0.0329(17) Uani 1 1 d . .
C52 C 0.2809(6) 0.5889(3) 0.1454(4) 0.041(2) Uani 1 1 d . .
H52 H 0.3562 0.5703 0.1443 0.050 Uiso 1 1 calc R U
C53 C 0.1865(7) 0.5587(4) 0.1180(4) 0.059(3) Uani 1 1 d . .
H53 H 0.1990 0.5214 0.0976 0.071 Uiso 1 1 calc R U
C54 C 0.0762(7) 0.5848(4) 0.1219(4) 0.054(2) Uani 1 1 d . .
C55 C 0.0591(7) 0.6400(4) 0.1517(3) 0.047(2) Uani 1 1 d . .
H55 H -0.0169 0.6573 0.1548 0.056 Uiso 1 1 calc R U
C56 C 0.1532(7) 0.6696(3) 0.1768(3) 0.0398(19) Uani 1 1 d . .
H56 H 0.1399 0.7073 0.1965 0.048 Uiso 1 1 calc R U
O1 O 0.2375(6) 0.6609(2) 0.3326(3) 0.0612(17) Uani 1 1 d . .
H1A H 0.2735 0.6379 0.3546 0.092 Uiso 1 1 calc R U
O2 O 0.0117(5) 0.8249(3) 0.4216(3) 0.0620(16) Uani 1 1 d . .
H2A H -0.0294 0.7937 0.4296 0.093 Uiso 1 1 calc R U
O3 O 0.4842(5) 0.9786(2) 0.3446(2) 0.0494(15) Uani 1 1 d . .
O4 O 0.5142(7) 0.9981(3) 0.6053(2) 0.0709(19) Uani 1 1 d . .
H4 H 0.5558 0.9700 0.6192 0.106 Uiso 1 1 calc R U
O5 O 0.6406(6) 0.9440(2) 0.1596(2) 0.0595(17) Uani 1 1 d . .
H5A H 0.6532 0.9828 0.1601 0.089 Uiso 1 1 calc R U
O6 O 0.8367(5) 0.7487(4) 0.4691(3) 0.081(2) Uani 1 1 d . .
H6 H 0.837(7) 0.786(6) 0.487(5) 0.122 Uiso 1 1 calc R U
O7 O 0.5732(5) 0.6128(2) 0.2429(2) 0.0451(14) Uani 1 1 d . .
H7 H 0.6324 0.5918 0.2512 0.068 Uiso 1 1 calc R U
O8 O 0.7946(4) 0.6331(3) 0.0752(2) 0.0502(15) Uani 1 1 d . .
H8 H 0.7931 0.6517 0.0452 0.075 Uiso 1 1 calc R U
O9 O 0.3336(5) 0.8178(2) 0.0313(2) 0.0436(13) Uani 1 1 d . .
O10 O 0.3539(7) 0.6197(3) -0.1640(2) 0.077(2) Uani 1 1 d . .
H10 H 0.3299 0.5835 -0.1568 0.116 Uiso 1 1 calc R U
O11 O -0.0171(5) 0.5536(3) 0.0943(3) 0.087(2) Uani 1 1 d . .
H11A H 0.0059 0.5414 0.0636 0.130 Uiso 1 1 calc R U
O12 O 0.1513(7) 0.9448(3) 0.1754(3) 0.078(2) Uani 1 1 d . .
H12A H 0.1016 0.9546 0.1519 0.116 Uiso 1 1 calc R U

loop_
_atom_site_aniso_label
_atom_site_aniso_U_11
_atom_site_aniso_U_22
_atom_site_aniso_U_33
_atom_site_aniso_U_23
_atom_site_aniso_U_13
_atom_site_aniso_U_12
C1 0.024(4) 0.031(4) 0.032(4) 0.003(3) 0.000(3) 0.000(3)
C2 0.034(4) 0.024(3) 0.025(4) 0.003(3) 0.001(3) 0.000(3)
C3 0.030(4) 0.037(4) 0.029(4) -0.002(3) -0.004(3) -0.004(3)
C4 0.032(4) 0.045(4) 0.023(4) 0.009(4) -0.010(3) -0.004(4)
C5 0.025(4) 0.030(3) 0.025(4) -0.003(3) 0.001(3) -0.007(3)
C6 0.028(4) 0.031(4) 0.037(4) -0.002(3) 0.008(3) 0.003(3)
C7 0.029(4) 0.030(4) 0.032(4) 0.003(3) -0.005(3) -0.002(3)
C8 0.045(5) 0.047(5) 0.037(5) -0.003(4) 0.000(4) -0.015(4)
C9 0.023(4) 0.069(6) 0.047(5) -0.004(5) -0.007(4) -0.019(4)
C10 0.020(4) 0.080(6) 0.031(4) 0.011(4) -0.007(3) -0.009(4)
C11 0.039(5) 0.048(4) 0.029(4) -0.003(4) 0.006(4) -0.001(4)
C12 0.039(4) 0.033(4) 0.034(4) -0.002(4) 0.014(4) 0.000(3)
C13 0.047(5) 0.037(4) 0.036(4) -0.018(4) 0.004(4) 0.005(4)
C14 0.059(6) 0.045(5) 0.042(5) -0.010(4) 0.008(4) 0.000(4)
C15 0.080(7) 0.060(6) 0.052(6) -0.032(5) 0.000(5) -0.021(5)
C16 0.055(6) 0.055(5) 0.045(5) -0.019(5) 0.000(5) 0.006(5)
C17 0.124(9) 0.054(6) 0.028(5) -0.012(4) 0.003(5) 0.006(6)
C18 0.080(7) 0.043(5) 0.040(5) 0.003(4) 0.003(5) -0.011(5)
C19 0.045(5) 0.042(4) 0.047(5) -0.012(4) 0.021(4) -0.005(4)
C20 0.057(5) 0.029(4) 0.055(5) 0.009(4) 0.018(5) -0.011(4)
C21 0.056(5) 0.032(4) 0.037(5) 0.001(4) 0.019(4) -0.004(4)
C22 0.041(5) 0.045(4) 0.026(4) -0.008(4) 0.007(3) -0.003(4)
C23 0.033(4) 0.030(4) 0.030(4) 0.002(3) -0.003(3) 0.004(3)
C24 0.027(4) 0.079(6) 0.029(4) 0.003(4) -0.002(4) 0.002(4)
C25 0.025(4) 0.093(7) 0.048(5) 0.018(5) 0.010(4) -0.005(4)
C26 0.042(5) 0.080(6) 0.034(5) 0.002(5) -0.011(4) -0.010(5)
C27 0.048(6) 0.124(8) 0.043(5) 0.027(6) -0.004(5) -0.030(6)
C28 0.035(5) 0.070(6) 0.046(5) 0.020(5) -0.010(4) -0.023(4)
C29 0.025(4) 0.033(4) 0.024(4) 0.005(3) -0.006(3) 0.002(3)
C30 0.032(4) 0.035(4) 0.038(5) -0.006(4) -0.010(4) 0.005(3)
C31 0.022(4) 0.034(4) 0.033(4) 0.000(4) -0.012(3) 0.001(3)
C32 0.015(3) 0.034(4) 0.031(4) -0.005(3) -0.004(3) 0.006(3)
C33 0.015(3) 0.024(3) 0.029(4) -0.001(3) -0.006(3) -0.003(3)
C34 0.027(4) 0.031(3) 0.029(4) -0.002(3) -0.006(3) -0.005(3)
C35 0.023(4) 0.029(3) 0.031(4) 0.001(3) -0.003(3) 0.005(3)
C36 0.026(4) 0.028(3) 0.028(4) 0.002(3) 0.000(3) -0.005(3)
C37 0.026(4) 0.035(4) 0.047(5) 0.007(4) -0.014(4) 0.002(3)
C38 0.031(4) 0.034(4) 0.042(5) 0.010(4) -0.014(4) -0.010(3)
C39 0.036(4) 0.031(4) 0.029(4) 0.010(3) -0.010(3) -0.004(3)
C40 0.036(4) 0.033(4) 0.036(4) 0.005(4) -0.007(4) 0.006(4)
C41 0.042(5) 0.046(4) 0.038(5) 0.006(4) -0.007(4) 0.011(4)
C42 0.043(5) 0.073(6) 0.041(5) -0.003(5) 0.011(4) -0.007(5)
C43 0.045(6) 0.084(6) 0.046(6) -0.007(5) 0.021(4) 0.002(5)
C44 0.056(6) 0.072(6) 0.038(5) -0.013(5) -0.003(5) 0.002(5)
C45 0.053(6) 0.066(6) 0.047(6) -0.012(5) -0.011(5) -0.009(5)
C46 0.045(5) 0.065(5) 0.034(5) -0.006(4) -0.002(4) 0.000(4)
C47 0.054(5) 0.031(4) 0.036(5) 0.000(4) -0.023(4) -0.001(4)
C48 0.082(7) 0.057(6) 0.043(6) 0.005(5) -0.026(5) 0.025(5)
C49 0.060(6) 0.045(5) 0.052(6) -0.003(5) -0.004(5) 0.021(4)
C50 0.053(5) 0.052(5) 0.034(4) -0.004(4) -0.013(4) 0.017(4)
C51 0.030(4) 0.029(4) 0.040(4) -0.002(3) -0.002(4) -0.004(3)
C52 0.014(4) 0.033(4) 0.077(6) -0.020(4) 0.000(4) -0.001(3)
C53 0.034(5) 0.043(4) 0.101(7) -0.033(5) -0.017(5) 0.004(4)
C54 0.034(5) 0.044(5) 0.083(7) -0.011(5) -0.023(5) -0.005(4)
C55 0.028(4) 0.051(5) 0.062(5) -0.006(5) 0.004(4) 0.001(4)
C56 0.041(5) 0.030(4) 0.049(5) -0.010(4) -0.012(4) 0.007(4)
O1 0.074(4) 0.037(3) 0.073(4) -0.007(3) 0.013(4) -0.018(3)
O2 0.026(3) 0.082(4) 0.078(4) 0.006(4) 0.010(3) -0.004(3)
O3 0.073(4) 0.032(3) 0.043(3) -0.014(3) 0.026(3) -0.013(3)
O4 0.099(6) 0.076(4) 0.038(3) -0.020(3) -0.008(4) 0.010(4)
O5 0.086(4) 0.040(3) 0.052(4) 0.009(3) 0.032(3) -0.004(3)
O6 0.057(4) 0.132(6) 0.055(4) 0.028(4) -0.032(3) -0.022(4)
O7 0.038(3) 0.052(3) 0.045(3) 0.019(3) 0.000(3) 0.013(3)
O8 0.023(3) 0.070(4) 0.057(4) 0.018(3) 0.021(3) 0.016(3)
O9 0.054(3) 0.048(3) 0.028(3) 0.009(2) -0.005(3) 0.014(3)
O10 0.094(5) 0.094(5) 0.045(4) -0.028(4) -0.008(4) 0.009(5)
O11 0.049(4) 0.067(4) 0.145(7) -0.057(5) -0.034(4) -0.001(3)
O12 0.106(6) 0.069(4) 0.057(4) -0.009(4) -0.014(4) 0.048(4)

loop_
_atom_type_symbol
_atom_type_description
_atom_type_scat_dispersion_real
_atom_type_scat_dispersion_imag
_atom_type_scat_source
C C 0.0033 0.0016 'International Tables Vol C Tables 4.2.6.8 and 6.1.1.4'
H H 0.0000 0.0000 'International Tables Vol C Tables 4.2.6.8 and 6.1.1.4'
O O 0.0106 0.0060 'International Tables Vol C Tables 4.2.6.8 and 6.1.1.4'

loop_
_geom_angle_atom_site_label_1
_geom_angle_atom_site_label_2
_geom_angle_atom_site_label_3
_geom_angle
C7 C1 C2 114.9(6)
C7 C1 C29 114.8(5)
C2 C1 C29 109.2(5)
C7 C1 H1 105.7
C2 C1 H1 105.7
C29 C1 H1 105.7
C3 C2 C23 114.1(6)
C3 C2 C1 111.8(5)
C23 C2 C1 114.6(5)
C3 C2 H2 105.0
C23 C2 H2 105.0
C1 C2 H2 105.0
C8 C3 C4 115.8(6)
C8 C3 C2 120.6(6)
C4 C3 C2 123.6(6)
C11 C4 C3 122.0(7)
C11 C4 C5 121.3(6)
C3 C4 C5 116.7(6)
C6 C5 C12 101.9(5)
C6 C5 C4 116.3(5)
C12 C5 C4 117.5(6)
C6 C5 H5 106.8
C12 C5 H5 106.8
C4 C5 H5 106.8
C7 C6 C19 119.0(6)
C7 C6 C5 133.3(6)
C19 C6 C5 107.4(6)
C6 C7 C22 118.0(6)
C6 C7 C1 123.6(6)
C22 C7 C1 118.4(6)
O1 C8 C9 119.4(7)
O1 C8 C3 118.0(7)
C9 C8 C3 122.5(7)
C10 C9 C8 118.3(7)
C10 C9 H9 120.8
C8 C9 H9 120.8
C11 C10 C9 121.8(7)
C11 C10 O2 119.7(8)
C9 C10 O2 118.5(7)
C10 C11 C4 119.6(7)
C10 C11 H11 120.2
C4 C11 H11 120.2
O3 C12 C13 108.5(6)
O3 C12 C5 106.3(5)
C13 C12 C5 117.1(6)
O3 C12 H12 108.2
C13 C12 H12 108.2
C5 C12 H12 108.2
C14 C13 C18 116.8(7)
C14 C13 C12 121.5(7)
C18 C13 C12 121.6(6)
C15 C14 C13 121.7(8)
C15 C14 H14 119.1
C13 C14 H14 119.1
C16 C15 C14 118.6(8)
C16 C15 H15 120.7
C14 C15 H15 120.7
C17 C16 C15 121.7(8)
C17 C16 O4 121.4(9)
C15 C16 O4 117.0(8)
C16 C17 C18 120.3(9)
C16 C17 H17 119.9
C18 C17 H17 119.9
C17 C18 C13 120.8(8)
C17 C18 H18 119.6
C13 C18 H18 119.6
O3 C19 C20 124.5(6)
O3 C19 C6 112.3(6)
C20 C19 C6 123.1(7)
C21 C20 C19 116.5(6)
C21 C20 H20 121.8
C19 C20 H20 121.8
C20 C21 O5 121.8(6)
C20 C21 C22 123.0(7)
O5 C21 C22 115.1(6)
C7 C22 C21 120.4(7)
C7 C22 H22 119.8
C21 C22 H22 119.8
C28 C23 C24 117.3(7)
C28 C23 C2 119.0(6)
C24 C23 C2 123.6(6)
C25 C24 C23 120.6(7)
C25 C24 H24 119.7
C23 C24 H24 119.7
C24 C25 C26 122.8(7)
C24 C25 H25 118.6
C26 C25 H25 118.6
O6 C26 C27 118.9(8)
O6 C26 C25 123.5(8)
C27 C26 C25 117.6(7)
C26 C27 C28 119.8(8)
C26 C27 H27 120.1
C28 C27 H27 120.1
C23 C28 C27 121.8(7)
C23 C28 H28 119.1
C27 C28 H28 119.1
C30 C29 C35 114.8(5)
C30 C29 C1 115.0(5)
C35 C29 C1 109.1(5)
C30 C29 H29 105.7
C35 C29 H29 105.7
C1 C29 H29 105.7
C31 C30 C50 117.2(7)
C31 C30 C29 124.8(6)
C50 C30 C29 117.9(6)
C30 C31 C47 119.3(7)
C30 C31 C32 133.2(6)
C47 C31 C32 107.1(6)
C40 C32 C33 117.6(5)
C40 C32 C31 101.7(5)
C33 C32 C31 116.2(5)
C40 C32 H32 106.9
C33 C32 H32 106.9
C31 C32 H32 106.9
C34 C33 C39 121.0(6)
C34 C33 C32 119.5(6)
C39 C33 C32 119.5(6)
C33 C34 C36 117.5(6)
C33 C34 C35 123.8(6)
C36 C34 C35 118.7(6)
C34 C35 C51 113.5(5)
C34 C35 C29 112.3(5)
C51 C35 C29 113.9(5)
C34 C35 H35 105.4
C51 C35 H35 105.4
C29 C35 H35 105.4
C37 C36 O7 121.1(6)
C37 C36 C34 121.8(6)
O7 C36 C34 117.1(6)
C36 C37 C38 119.9(6)
C36 C37 H37 120.1
C38 C37 H37 120.1
O8 C38 C39 123.0(7)
O8 C38 C37 117.8(6)
C39 C38 C37 119.2(7)
C38 C39 C33 120.4(7)
C38 C39 H39 119.8
C33 C39 H39 119.8
O9 C40 C32 105.4(5)
O9 C40 C41 108.7(5)
C32 C40 C41 116.8(6)
O9 C40 H40 108.6
C32 C40 H40 108.6
C41 C40 H40 108.6
C42 C41 C46 116.7(8)
C42 C41 C40 122.1(7)
C46 C41 C40 121.2(7)
C43 C42 C41 122.2(8)
C43 C42 H42 118.9
C41 C42 H42 118.9
C42 C43 C44 121.2(8)
C42 C43 H43 119.4
C44 C43 H43 119.4
C45 C44 C43 119.8(8)
C45 C44 O10 121.0(8)
C43 C44 O10 119.2(8)
C44 C45 C46 120.0(8)
C44 C45 H45 120.0
C46 C45 H45 120.0
C41 C46 C45 120.1(8)
C41 C46 H46 119.9
C45 C46 H46 119.9
C48 C47 C31 125.5(7)
C48 C47 O9 122.1(7)
C31 C47 O9 112.4(6)
C47 C48 C49 114.5(8)
C47 C48 H48 122.8
C49 C48 H48 122.8
C50 C49 C48 122.9(8)
C50 C49 O12 117.0(8)
C48 C49 O12 120.1(7)
C49 C50 C30 120.5(7)
C49 C50 H50 119.8
C30 C50 H50 119.8
C56 C51 C52 117.3(6)
C56 C51 C35 125.1(6)
C52 C51 C35 117.6(6)
C51 C52 C53 121.4(7)
C51 C52 H52 119.3
C53 C52 H52 119.3
C54 C53 C52 118.7(7)
C54 C53 H53 120.7
C52 C53 H53 120.7
C53 C54 C55 120.1(7)
C53 C54 O11 117.7(7)
C55 C54 O11 122.2(7)
C56 C55 C54 120.2(7)
C56 C55 H55 119.9
C54 C55 H55 119.9
C51 C56 C55 122.2(7)
C51 C56 H56 118.9
C55 C56 H56 118.9
C8 O1 H1A 109.5
C10 O2 H2A 109.5
C19 O3 C12 107.3(5)
C16 O4 H4 109.5
C21 O5 H5A 109.5
C26 O6 H6 109.5
C36 O7 H7 109.5
C38 O8 H8 109.5
C47 O9 C40 106.9(5)
C44 O10 H10 109.5
C54 O11 H11A 109.5
C49 O12 H12A 109.5

loop_
_geom_bond_atom_site_label_1
_geom_bond_atom_site_label_2
_geom_bond_distance
C1 C7 1.518(9)
C1 C2 1.563(9)
C1 C29 1.579(9)
C1 H1 0.9800
C2 C3 1.498(9)
C2 C23 1.537(9)
C2 H2 0.9800
C3 C8 1.404(10)
C3 C4 1.417(10)
C4 C11 1.380(10)
C4 C5 1.529(9)
C5 C6 1.509(9)
C5 C12 1.528(9)
C5 H5 0.9800
C6 C7 1.390(9)
C6 C19 1.426(10)
C7 C22 1.413(10)
C8 O1 1.363(9)
C8 C9 1.398(11)
C9 C10 1.376(11)
C9 H9 0.9300
C10 C11 1.368(11)
C10 O2 1.394(9)
C11 H11 0.9300
C12 O3 1.470(8)
C12 C13 1.515(10)
C12 H12 0.9800
C13 C14 1.392(10)
C13 C18 1.394(11)
C14 C15 1.384(11)
C14 H14 0.9300
C15 C16 1.358(12)
C15 H15 0.9300
C16 C17 1.343(12)
C16 O4 1.384(9)
C17 C18 1.376(12)
C17 H17 0.9300
C18 H18 0.9300
C19 O3 1.360(8)
C19 C20 1.400(10)
C20 C21 1.346(10)
C20 H20 0.9300
C21 O5 1.399(9)
C21 C22 1.414(10)
C22 H22 0.9300
C23 C28 1.375(10)
C23 C24 1.376(10)
C24 C25 1.342(11)
C24 H24 0.9300
C25 C26 1.377(12)
C25 H25 0.9300
C26 O6 1.362(9)
C26 C27 1.365(11)
C27 C28 1.383(11)
C27 H27 0.9300
C28 H28 0.9300
C29 C30 1.518(9)
C29 C35 1.554(9)
C29 H29 0.9800
C30 C31 1.373(10)
C30 C50 1.416(10)
C31 C47 1.380(10)
C31 C32 1.537(9)
C32 C40 1.503(9)
C32 C33 1.521(9)
C32 H32 0.9800
C33 C34 1.380(9)
C33 C39 1.395(10)
C34 C36 1.417(9)
C34 C35 1.524(9)
C35 C51 1.528(9)
C35 H35 0.9800
C36 C37 1.354(10)
C36 O7 1.374(8)
C37 C38 1.406(10)
C37 H37 0.9300
C38 O8 1.371(9)
C38 C39 1.374(10)
C39 H39 0.9300
C40 O9 1.475(8)
C40 C41 1.507(10)
C40 H40 0.9800
C41 C42 1.386(11)
C41 C46 1.387(11)
C42 C43 1.308(12)
C42 H42 0.9300
C43 C44 1.363(12)
C43 H43 0.9300
C44 C45 1.338(12)
C44 O10 1.397(10)
C45 C46 1.387(11)
C45 H45 0.9300
C46 H46 0.9300
C47 C48 1.351(11)
C47 O9 1.384(9)
C48 C49 1.396(12)
C48 H48 0.9300
C49 C50 1.361(11)
C49 O12 1.411(9)
C50 H50 0.9300
C51 C56 1.348(10)
C51 C52 1.388(9)
C52 C53 1.397(10)
C52 H52 0.9300
C53 C54 1.356(11)
C53 H53 0.9300
C54 C55 1.369(11)
C54 O11 1.401(9)
C55 C56 1.365(10)
C55 H55 0.9300
C56 H56 0.9300
O1 H1A 0.8200
O2 H2A 0.8200
O4 H4 0.8200
O5 H5A 0.8200
O6 H6 0.89(12)
O7 H7 0.8200
O8 H8 0.8200
O10 H10 0.8200
O11 H11A 0.8200
O12 H12A 0.8200

loop_
_geom_hbond_atom_site_label_D
_geom_hbond_atom_site_label_H
_geom_hbond_atom_site_label_A
_geom_hbond_distance_DH
_geom_hbond_distance_HA
_geom_hbond_distance_DA
_geom_hbond_angle_DHA
_geom_hbond_site_symmetry_A
C45 H45 O5 0.93 2.58 3.286(10) 133.1 2_465
O2 H2A O6 0.82 2.01 2.773(9) 154.2 1_455
O8 H8 O9 0.82 2.00 2.790(7) 163.1 2_565
O10 H10 O5 0.82 2.20 2.741(10) 123.4 2_465
O12 H12A O4 0.82 1.98 2.777(9) 163.9 4_574

loop_
_geom_torsion_atom_site_label_1
_geom_torsion_atom_site_label_2
_geom_torsion_atom_site_label_3
_geom_torsion_atom_site_label_4
_geom_torsion
C7 C1 C2 C3 70.6(7)
C29 C1 C2 C3 -60.1(7)
C7 C1 C2 C23 -61.3(7)
C29 C1 C2 C23 168.0(5)
C23 C2 C3 C8 -120.1(7)
C1 C2 C3 C8 107.8(7)
C23 C2 C3 C4 57.9(8)
C1 C2 C3 C4 -74.2(8)
C8 C3 C4 C11 -0.5(10)
C2 C3 C4 C11 -178.5(6)
C8 C3 C4 C5 -179.8(6)
C2 C3 C4 C5 2.2(10)
C11 C4 C5 C6 -124.1(7)
C3 C4 C5 C6 55.2(8)
C11 C4 C5 C12 -3.1(9)
C3 C4 C5 C12 176.2(6)
C12 C5 C6 C7 -172.8(8)
C4 C5 C6 C7 -43.8(11)
C12 C5 C6 C19 14.3(7)
C4 C5 C6 C19 143.3(6)
C19 C6 C7 C22 -0.5(10)
C5 C6 C7 C22 -172.7(7)
C19 C6 C7 C1 178.2(7)
C5 C6 C7 C1 6.0(12)
C2 C1 C7 C6 -20.1(9)
C29 C1 C7 C6 107.8(8)
C2 C1 C7 C22 158.6(6)
C29 C1 C7 C22 -73.5(8)
C4 C3 C8 O1 178.2(7)
C2 C3 C8 O1 -3.7(10)
C4 C3 C8 C9 1.6(11)
C2 C3 C8 C9 179.7(7)
O1 C8 C9 C10 -177.9(7)
C3 C8 C9 C10 -1.3(12)
C8 C9 C10 C11 -0.2(12)
C8 C9 C10 O2 -179.0(7)
C9 C10 C11 C4 1.3(11)
O2 C10 C11 C4 -179.9(7)
C3 C4 C11 C10 -0.9(10)
C5 C4 C11 C10 178.3(6)
C6 C5 C12 O3 -21.2(7)
C4 C5 C12 O3 -149.4(6)
C6 C5 C12 C13 -142.6(6)
C4 C5 C12 C13 89.1(8)
O3 C12 C13 C14 37.1(10)
C5 C12 C13 C14 157.4(7)
O3 C12 C13 C18 -144.3(7)
C5 C12 C13 C18 -24.0(10)
C18 C13 C14 C15 2.8(13)
C12 C13 C14 C15 -178.6(8)
C13 C14 C15 C16 -3.7(14)
C14 C15 C16 C17 2.9(15)
C14 C15 C16 O4 -177.6(8)
C15 C16 C17 C18 -1.2(16)
O4 C16 C17 C18 179.3(9)
C16 C17 C18 C13 0.3(15)
C14 C13 C18 C17 -1.0(13)
C12 C13 C18 C17 -179.7(8)
C7 C6 C19 O3 -176.0(6)
C5 C6 C19 O3 -2.0(9)
C7 C6 C19 C20 1.8(12)
C5 C6 C19 C20 175.8(7)
O3 C19 C20 C21 174.9(8)
C6 C19 C20 C21 -2.6(12)
C19 C20 C21 O5 -178.6(7)
C19 C20 C21 C22 2.3(13)
C6 C7 C22 C21 0.2(11)
C1 C7 C22 C21 -178.6(7)
C20 C21 C22 C7 -1.2(12)
O5 C21 C22 C7 179.6(7)
C3 C2 C23 C28 40.9(9)
C1 C2 C23 C28 171.7(7)
C3 C2 C23 C24 -141.7(7)
C1 C2 C23 C24 -10.9(9)
C28 C23 C24 C25 -2.8(12)
C2 C23 C24 C25 179.8(7)
C23 C24 C25 C26 0.7(14)
C24 C25 C26 O6 179.0(9)
C24 C25 C26 C27 -0.4(14)
O6 C26 C27 C28 -177.2(9)
C25 C26 C27 C28 2.3(15)
C24 C23 C28 C27 4.7(13)
C2 C23 C28 C27 -177.8(8)
C26 C27 C28 C23 -4.5(15)
C7 C1 C29 C30 17.0(8)
C2 C1 C29 C30 147.7(6)
C7 C1 C29 C35 147.7(6)
C2 C1 C29 C35 -81.6(6)
C35 C29 C30 C31 -21.4(10)
C1 C29 C30 C31 106.5(8)
C35 C29 C30 C50 155.7(6)
C1 C29 C30 C50 -76.5(8)
C50 C30 C31 C47 0.4(10)
C29 C30 C31 C47 177.4(6)
C50 C30 C31 C32 -172.0(7)
C29 C30 C31 C32 5.1(12)
C30 C31 C32 C40 -168.3(8)
C47 C31 C32 C40 18.7(7)
C30 C31 C32 C33 -39.3(10)
C47 C31 C32 C33 147.7(6)
C40 C32 C33 C34 173.2(6)
C31 C32 C33 C34 52.3(8)
C40 C32 C33 C39 -9.6(9)
C31 C32 C33 C39 -130.4(6)
C39 C33 C34 C36 1.7(9)
C32 C33 C34 C36 178.8(6)
C39 C33 C34 C35 -176.0(6)
C32 C33 C34 C35 1.2(9)
C33 C34 C35 C51 59.0(8)
C36 C34 C35 C51 -118.6(6)
C33 C34 C35 C29 -72.0(8)
C36 C34 C35 C29 110.4(7)
C30 C29 C35 C34 69.9(7)
C1 C29 C35 C34 -60.9(7)
C30 C29 C35 C51 -60.9(8)
C1 C29 C35 C51 168.3(6)
C33 C34 C36 C37 -1.5(9)
C35 C34 C36 C37 176.3(6)
C33 C34 C36 O7 178.0(6)
C35 C34 C36 O7 -4.3(9)
O7 C36 C37 C38 178.9(6)
C34 C36 C37 C38 -1.6(10)
C36 C37 C38 O8 -175.6(6)
C36 C37 C38 C39 4.6(10)
O8 C38 C39 C33 175.8(6)
C37 C38 C39 C33 -4.5(10)
C34 C33 C39 C38 1.3(10)
C32 C33 C39 C38 -175.9(6)
C33 C32 C40 O9 -153.1(5)
C31 C32 C40 O9 -25.0(6)
C33 C32 C40 C41 86.1(8)
C31 C32 C40 C41 -145.8(6)
O9 C40 C41 C42 104.7(8)
C32 C40 C41 C42 -136.3(8)
O9 C40 C41 C46 -71.6(8)
C32 C40 C41 C46 47.4(9)
C46 C41 C42 C43 0.3(12)
C40 C41 C42 C43 -176.1(8)
C41 C42 C43 C44 -2.0(14)
C42 C43 C44 C45 1.2(15)
C42 C43 C44 O10 -178.3(8)
C43 C44 C45 C46 1.3(14)
O10 C44 C45 C46 -179.2(8)
C42 C41 C46 C45 2.1(11)
C40 C41 C46 C45 178.6(7)
C44 C45 C46 C41 -2.9(13)
C30 C31 C47 C48 1.0(12)
C32 C31 C47 C48 175.1(8)
C30 C31 C47 O9 -179.0(6)
C32 C31 C47 O9 -4.9(8)
C31 C47 C48 C49 -3.0(13)
O9 C47 C48 C49 177.0(8)
C47 C48 C49 C50 3.9(14)
C47 C48 C49 O12 -176.2(8)
C48 C49 C50 C30 -2.9(14)
O12 C49 C50 C30 177.2(7)
C31 C30 C50 C49 0.6(11)
C29 C30 C50 C49 -176.7(7)
C34 C35 C51 C56 -143.4(7)
C29 C35 C51 C56 -13.3(10)
C34 C35 C51 C52 39.0(9)
C29 C35 C51 C52 169.2(6)
C56 C51 C52 C53 3.2(12)
C35 C51 C52 C53 -179.0(8)
C51 C52 C53 C54 -2.8(14)
C52 C53 C54 C55 0.6(14)
C52 C53 C54 O11 -179.8(9)
C53 C54 C55 C56 1.2(13)
O11 C54 C55 C56 -178.4(9)
C52 C51 C56 C55 -1.4(11)
C35 C51 C56 C55 -179.0(7)
C54 C55 C56 C51 -0.7(12)
C20 C19 O3 C12 170.1(8)
C6 C19 O3 C12 -12.1(9)
C13 C12 O3 C19 147.9(6)
C5 C12 O3 C19 21.1(8)
C48 C47 O9 C40 168.3(8)
C31 C47 O9 C40 -11.7(8)
C32 C40 O9 C47 23.5(7)
C41 C40 O9 C47 149.4(6)
